data_4309283
loop_
_publ_author_name
'Yue-Ling Shen'
'Jiang-Gao Mao'

_publ_section_title
;
Syntheses, Crystal Structures, and Properties of Six New Lanthanide(III)
Transition Metal Tellurium(IV) Oxyhalides with Three Types of Structures
;
_journal_name_full 'Inorganic Chemistry'
_journal_page_first 5328
_journal_page_last 5335
_journal_paper_doi 10.1021/ic050420v
_journal_volume 44
_journal_year 2005
_chemical_formula_sum 'Br Cu Er O6 Te2'
_chemical_formula_weight 661.91
_chemical_name_systematic
; 
 ? 
;
_space_group_IT_number 14
_symmetry_cell_setting monoclinic
_symmetry_space_group_name_Hall '-P 2ybc'
_symmetry_space_group_name_H-M 'P 1 21/c 1'
_atom_sites_solution_hydrogens geom
_atom_sites_solution_primary direct
_atom_sites_solution_secondary difmap
_audit_creation_method SHELXL-97
_cell_angle_alpha 90.00
_cell_angle_beta 97.670(4)
_cell_angle_gamma 90.00
_cell_formula_units_Z 4
_cell_length_a 5.392(2)
_cell_length_b 14.918(6)
_cell_length_c 9.317(4)
_cell_measurement_temperature 293(2)
_cell_volume 742.7(5)
_computing_structure_refinement 'SHELXL-97 (Sheldrick, 1997)'
_computing_structure_solution 'SHELXS-97 (Sheldrick, 1990)'
_diffrn_ambient_temperature 293(2)
_diffrn_measured_fraction_theta_full 0.997
_diffrn_measured_fraction_theta_max 0.997
_diffrn_measurement_device_type 'Rigaku Mercury CCD'
_diffrn_measurement_method 'narrow frame method'
_diffrn_radiation_monochromator graphite
_diffrn_radiation_source 'fine-focus sealed tube'
_diffrn_radiation_type MoK\a
_diffrn_radiation_wavelength 0.71073
_diffrn_reflns_av_R_equivalents 0.0357
_diffrn_reflns_av_sigmaI/netI 0.0323
_diffrn_reflns_limit_h_max 6
_diffrn_reflns_limit_h_min -6
_diffrn_reflns_limit_k_max 17
_diffrn_reflns_limit_k_min -17
_diffrn_reflns_limit_l_max 9
_diffrn_reflns_limit_l_min -11
_diffrn_reflns_number 4603
_diffrn_reflns_theta_full 25.02
_diffrn_reflns_theta_max 25.02
_diffrn_reflns_theta_min 2.59
_diffrn_standards_decay_% <1.0%
_exptl_absorpt_coefficient_mu 27.142
_exptl_absorpt_correction_T_max 1.0
_exptl_absorpt_correction_T_min 0.32
_exptl_absorpt_correction_type multi-scan
_exptl_crystal_colour blue
_exptl_crystal_density_diffrn 5.920
_exptl_crystal_density_method 'not measured'
_exptl_crystal_description prism
_exptl_crystal_F_000 1136
_exptl_crystal_size_max 0.14
_exptl_crystal_size_mid 0.06
_exptl_crystal_size_min 0.04
_refine_diff_density_max 1.742
_refine_diff_density_min -1.949
_refine_diff_density_rms 0.355
_refine_ls_extinction_coef 0.00208(14)
_refine_ls_extinction_expression Fc^*^=kFc[1+0.001xFc^2^\l^3^/sin(2\q)]^-1/4^
_refine_ls_extinction_method SHELXL
_refine_ls_goodness_of_fit_ref 1.122
_refine_ls_hydrogen_treatment mixed
_refine_ls_matrix_type full
_refine_ls_number_parameters 101
_refine_ls_number_reflns 1307
_refine_ls_number_restraints 0
_refine_ls_restrained_S_all 1.122
_refine_ls_R_factor_all 0.0321
_refine_ls_R_factor_gt 0.0304
_refine_ls_shift/su_max 0.001
_refine_ls_shift/su_mean 0.000
_refine_ls_structure_factor_coef Fsqd
_refine_ls_weighting_details 'calc w=1/[\s^2^(Fo^2^)+(0.0318P)^2^+9.4560P] where P=(Fo^2^+2Fc^2^)/3'
_refine_ls_weighting_scheme calc
_refine_ls_wR_factor_gt 0.0716
_refine_ls_wR_factor_ref 0.0728
_reflns_number_gt 1255
_reflns_number_total 1307
_reflns_threshold_expression >2sigma(I)
_cod_data_source_file ic050420vsi20050321_070424.cif
_cod_data_source_block ErCuTe2O6Br
_cod_depositor_comments
;
The following automatic conversions were performed:
'_exptl_absorpt_correction_type' value 'Multi-scan' changed to
'multi-scan' according to
'/home/saulius/struct/CIF-dictionaries/cif_core.dic' dictionary named
'cif_core.dic' version 2.4.1 from 2010-06-29.

Automatic conversion script
Id: cif_fix_enum 1527 2010-12-29 10:47:43Z saulius 
;
_cod_database_code 4309283

loop_
_symmetry_equiv_pos_as_xyz
'x, y, z'
'-x, y+1/2, -z+1/2'
'-x, -y, -z'
'x, -y-1/2, z-1/2'

loop_
_atom_site_label
_atom_site_type_symbol
_atom_site_fract_x
_atom_site_fract_y
_atom_site_fract_z
_atom_site_U_iso_or_equiv
_atom_site_adp_type
_atom_site_occupancy
_atom_site_symmetry_multiplicity
_atom_site_calc_flag
_atom_site_refinement_flags
_atom_site_disorder_assembly
_atom_site_disorder_group
Er1 Er 0.25341(7) 0.41217(3) 0.01915(5) 0.00904(18) Uani 1 1 d . . .
Cu1 Cu 0.2652(2) 0.23091(8) -0.19464(14) 0.0120(3) Uani 1 1 d . . .
Te1 Te -0.23445(11) 0.09687(4) -0.22013(6) 0.00882(19) Uani 1 1 d . . .
Te2 Te -0.24811(11) 0.35649(4) -0.22551(7) 0.0092(2) Uani 1 1 d . . .
Br1 Br 0.2574(2) 0.10526(9) 0.04204(15) 0.0377(4) Uani 1 1 d . . .
O1 O -0.4762(12) 0.1832(4) -0.2932(7) 0.0138(14) Uani 1 1 d . . .
O2 O 0.0272(12) 0.1457(4) -0.3097(7) 0.0101(14) Uani 1 1 d . . .
O3 O -0.3754(12) 0.0210(4) -0.3686(7) 0.0100(14) Uani 1 1 d . . .
O4 O 0.0082(11) 0.2919(4) -0.1120(8) 0.0120(14) Uani 1 1 d . . .
O5 O -0.1204(11) 0.4601(4) -0.1276(7) 0.0117(14) Uani 1 1 d . . .
O6 O -0.5042(11) 0.3282(4) -0.1142(7) 0.0100(13) Uani 1 1 d . . .

loop_
_atom_site_aniso_label
_atom_site_aniso_U_11
_atom_site_aniso_U_22
_atom_site_aniso_U_33
_atom_site_aniso_U_23
_atom_site_aniso_U_13
_atom_site_aniso_U_12
Er1 0.0079(3) 0.0079(3) 0.0116(3) 0.00010(16) 0.00246(18) -0.00026(15)
Cu1 0.0072(6) 0.0090(6) 0.0204(7) -0.0074(5) 0.0038(5) -0.0009(4)
Te1 0.0071(3) 0.0103(3) 0.0090(4) -0.0013(2) 0.0009(3) -0.0008(2)
Te2 0.0071(3) 0.0098(3) 0.0108(4) -0.0023(2) 0.0019(2) -0.0008(2)
Br1 0.0365(7) 0.0356(7) 0.0346(8) 0.0153(6) -0.0194(6) -0.0154(6)
O1 0.012(3) 0.015(3) 0.015(4) -0.003(3) 0.004(3) 0.002(3)
O2 0.010(3) 0.010(3) 0.012(3) -0.003(3) 0.003(3) 0.001(3)
O3 0.012(3) 0.006(3) 0.012(3) -0.006(3) 0.000(3) 0.000(3)
O4 0.008(3) 0.009(3) 0.019(4) -0.001(3) 0.002(3) 0.002(3)
O5 0.008(3) 0.008(3) 0.020(4) -0.005(3) 0.003(3) -0.005(3)
O6 0.007(3) 0.011(3) 0.013(3) -0.004(3) 0.007(3) -0.001(3)

loop_
_atom_type_symbol
_atom_type_description
_atom_type_scat_dispersion_real
_atom_type_scat_dispersion_imag
_atom_type_scat_source
O O 0.0106 0.0060 'International Tables Vol C Tables 4.2.6.8 and 6.1.1.4'
Cu Cu 0.3201 1.2651 'International Tables Vol C Tables 4.2.6.8 and 6.1.1.4'
Br Br -0.2901 2.4595 'International Tables Vol C Tables 4.2.6.8 and 6.1.1.4'
Te Te -0.5308 1.6751 'International Tables Vol C Tables 4.2.6.8 and 6.1.1.4'
Er Er -0.2586 4.9576 'International Tables Vol C Tables 4.2.6.8 and 6.1.1.4'

loop_
_geom_angle_atom_site_label_1
_geom_angle_atom_site_label_2
_geom_angle_atom_site_label_3
_geom_angle
_geom_angle_site_symmetry_1
_geom_angle_site_symmetry_3
_geom_angle_publ_flag
O6 Er1 O3 79.9(2) 1_655 2_554 ?
O6 Er1 O2 124.3(2) 1_655 4_566 ?
O3 Er1 O2 155.4(2) 2_554 4_566 ?
O6 Er1 O5 156.7(2) 1_655 3_565 ?
O3 Er1 O5 79.4(2) 2_554 3_565 ?
O2 Er1 O5 77.4(2) 4_566 3_565 ?
O6 Er1 O3 87.7(2) 1_655 4_666 ?
O3 Er1 O3 71.1(2) 2_554 4_666 ?
O2 Er1 O3 110.4(2) 4_566 4_666 ?
O5 Er1 O3 75.6(2) 3_565 4_666 ?
O6 Er1 O5 110.6(2) 1_655 . ?
O3 Er1 O5 74.2(2) 2_554 . ?
O2 Er1 O5 91.4(2) 4_566 . ?
O5 Er1 O5 73.6(2) 3_565 . ?
O3 Er1 O5 136.9(2) 4_666 . ?
O6 Er1 O4 68.8(2) 1_655 . ?
O3 Er1 O4 113.0(2) 2_554 . ?
O2 Er1 O4 76.8(2) 4_566 . ?
O5 Er1 O4 129.9(2) 3_565 . ?
O3 Er1 O4 154.2(2) 4_666 . ?
O5 Er1 O4 64.9(2) . . ?
O6 Er1 O1 75.6(2) 1_655 4_666 ?
O3 Er1 O1 128.9(2) 2_554 4_666 ?
O2 Er1 O1 67.9(2) 4_566 4_666 ?
O5 Er1 O1 110.0(2) 3_565 4_666 ?
O3 Er1 O1 63.8(2) 4_666 4_666 ?
O5 Er1 O1 156.8(2) . 4_666 ?
O4 Er1 O1 98.8(2) . 4_666 ?
O6 Er1 Cu1 35.18(15) 1_655 . ?
O3 Er1 Cu1 100.18(16) 2_554 . ?
O2 Er1 Cu1 99.36(16) 4_566 . ?
O5 Er1 Cu1 162.08(16) 3_565 . ?
O3 Er1 Cu1 121.45(16) 4_666 . ?
O5 Er1 Cu1 89.01(15) . . ?
O4 Er1 Cu1 33.85(15) . . ?
O1 Er1 Cu1 84.44(16) 4_666 . ?
O6 Er1 Te2 87.89(16) 1_655 . ?
O3 Er1 Te2 91.73(16) 2_554 . ?
O2 Er1 Te2 85.72(16) 4_566 . ?
O5 Er1 Te2 103.23(16) 3_565 . ?
O3 Er1 Te2 162.77(15) 4_666 . ?
O5 Er1 Te2 32.25(15) . . ?
O4 Er1 Te2 32.88(15) . . ?
O1 Er1 Te2 130.76(15) 4_666 . ?
Cu1 Er1 Te2 58.85(3) . . ?
O6 Er1 Cu1 97.44(16) 1_655 4_566 ?
O3 Er1 Cu1 160.48(16) 2_554 4_566 ?
O2 Er1 Cu1 34.86(15) 4_566 4_566 ?
O5 Er1 Cu1 98.54(17) 3_565 4_566 ?
O3 Er1 Cu1 89.53(15) 4_666 4_566 ?
O5 Er1 Cu1 124.13(16) . 4_566 ?
O4 Er1 Cu1 83.37(16) . 4_566 ?
O1 Er1 Cu1 33.56(14) 4_666 4_566 ?
Cu1 Er1 Cu1 87.71(3) . 4_566 ?
Te2 Er1 Cu1 107.55(3) . 4_566 ?
O6 Er1 Te1 84.20(16) 1_655 4_666 ?
O3 Er1 Te1 101.02(16) 2_554 4_666 ?
O2 Er1 Te1 86.87(16) 4_566 4_666 ?
O5 Er1 Te1 89.44(16) 3_565 4_666 ?
O3 Er1 Te1 31.22(14) 4_666 4_666 ?
O5 Er1 Te1 162.86(15) . 4_666 ?
O4 Er1 Te1 130.79(15) . 4_666 ?
O1 Er1 Te1 32.98(15) 4_666 4_666 ?
Cu1 Er1 Te1 108.11(3) . 4_666 ?
Te2 Er1 Te1 163.54(2) . 4_666 ?
Cu1 Er1 Te1 59.47(3) 4_566 4_666 ?
O4 Cu1 O1 172.5(3) . 1_655 ?
O4 Cu1 O6 87.2(3) . 1_655 ?
O1 Cu1 O6 89.6(3) 1_655 1_655 ?
O4 Cu1 O2 94.1(3) . . ?
O1 Cu1 O2 87.9(3) 1_655 . ?
O6 Cu1 O2 169.5(3) 1_655 . ?
O4 Cu1 Br1 85.2(2) . . ?
O1 Cu1 Br1 102.2(2) 1_655 . ?
O6 Cu1 Br1 104.9(2) 1_655 . ?
O2 Cu1 Br1 85.62(19) . . ?
O4 Cu1 Er1 45.90(19) . . ?
O1 Cu1 Er1 131.1(2) 1_655 . ?
O6 Cu1 Er1 41.54(18) 1_655 . ?
O2 Cu1 Er1 139.70(18) . . ?
Br1 Cu1 Er1 93.79(5) . . ?
O4 Cu1 Er1 132.6(2) . 4_565 ?
O1 Cu1 Er1 47.8(2) 1_655 4_565 ?
O6 Cu1 Er1 134.11(19) 1_655 4_565 ?
O2 Cu1 Er1 40.84(19) . 4_565 ?
Br1 Cu1 Er1 100.92(5) . 4_565 ?
Er1 Cu1 Er1 165.10(4) . 4_565 ?
O3 Te1 O2 99.3(3) . . ?
O3 Te1 O1 87.3(3) . . ?
O2 Te1 O1 95.6(3) . . ?
O3 Te1 Er1 40.73(19) . 4_465 ?
O2 Te1 Er1 106.4(2) . 4_465 ?
O1 Te1 Er1 47.3(2) . 4_465 ?
O5 Te2 O6 99.5(3) . . ?
O5 Te2 O4 87.4(3) . . ?
O6 Te2 O4 96.5(3) . . ?
O5 Te2 Er1 42.76(19) . . ?
O6 Te2 Er1 105.2(2) . . ?
O4 Te2 Er1 44.9(2) . . ?
Te1 O1 Cu1 126.4(4) . 1_455 ?
Te1 O1 Er1 99.8(3) . 4_465 ?
Cu1 O1 Er1 98.6(3) 1_455 4_465 ?
Te1 O2 Cu1 118.1(3) . . ?
Te1 O2 Er1 131.4(3) . 4_565 ?
Cu1 O2 Er1 104.3(3) . 4_565 ?
Te1 O3 Er1 139.3(3) . 2_544 ?
Te1 O3 Er1 108.1(3) . 4_465 ?
Er1 O3 Er1 108.9(2) 2_544 4_465 ?
Te2 O4 Cu1 122.4(4) . . ?
Te2 O4 Er1 102.2(3) . . ?
Cu1 O4 Er1 100.3(3) . . ?
Te2 O5 Er1 140.8(3) . 3_565 ?
Te2 O5 Er1 105.0(3) . . ?
Er1 O5 Er1 106.4(2) 3_565 . ?
Te2 O6 Cu1 115.0(3) . 1_455 ?
Te2 O6 Er1 133.6(3) . 1_455 ?
Cu1 O6 Er1 103.3(3) 1_455 1_455 ?

loop_
_geom_bond_atom_site_label_1
_geom_bond_atom_site_label_2
_geom_bond_distance
_geom_bond_site_symmetry_2
_geom_bond_publ_flag
Er1 O6 2.292(6) 1_655 ?
Er1 O3 2.298(6) 2_554 ?
Er1 O2 2.301(6) 4_566 ?
Er1 O5 2.316(6) 3_565 ?
Er1 O3 2.353(6) 4_666 ?
Er1 O5 2.389(6) . ?
Er1 O4 2.455(6) . ?
Er1 O1 2.555(7) 4_666 ?
Er1 Cu1 3.3642(15) . ?
Er1 Te2 3.3989(11) . ?
Er1 Cu1 3.4096(15) 4_566 ?
Er1 Te1 3.4283(12) 4_666 ?
Cu1 O4 1.904(6) . ?
Cu1 O1 1.907(7) 1_655 ?
Cu1 O6 1.992(6) 1_655 ?
Cu1 O2 2.011(6) . ?
Cu1 Br1 2.899(2) . ?
Cu1 Er1 3.4096(15) 4_565 ?
Te1 O3 1.869(6) . ?
Te1 O2 1.879(6) . ?
Te1 O1 1.894(6) . ?
Te1 Er1 3.4283(12) 4_465 ?
Te2 O5 1.878(6) . ?
Te2 O6 1.882(6) . ?
Te2 O4 1.888(6) . ?
O1 Cu1 1.907(7) 1_455 ?
O1 Er1 2.555(7) 4_465 ?
O2 Er1 2.301(6) 4_565 ?
O3 Er1 2.298(6) 2_544 ?
O3 Er1 2.353(6) 4_465 ?
O5 Er1 2.316(6) 3_565 ?
O6 Cu1 1.992(6) 1_455 ?
O6 Er1 2.292(6) 1_455 ?
